data_2018692
loop_
_publ_author_name
'Subashini, Ashokkumar'
'Ramamurthi, Kandasamy'
'Stoeckli-Evans, Helen'

_publ_section_title
;
 (<i>E</i>)-<i>N</i>'-(4-Chlorobenzylidene)-,
 (<i>E</i>)-<i>N</i>'-(4-bromobenzylidene)- and
 (<i>E</i>)-<i>N</i>'-[4-(diethylamino)benzylidene]- derivatives of
 4-hydroxybenzohydrazide
;
_journal_coeditor_code YF3017
_journal_issue 10
_journal_name_full 'Acta Crystallographica Section C'
_journal_page_first o408
_journal_page_last o412
_journal_paper_doi 10.1107/S0108270112038462
_journal_volume 68
_journal_year 2012
_chemical_formula_iupac 'C14 H11 Br N2 O2'
_chemical_formula_moiety 'C14 H11 Br N2 O2'
_chemical_formula_sum 'C14 H11 Br N2 O2'
_chemical_formula_weight 319.16
_chemical_name_systematic
;
(<i>E</i>)-<i>N</i>'-(4-Bromobenzylidene)-4-hydroxybenzohydrazide
;
_space_group_IT_number 14
_symmetry_cell_setting monoclinic
_symmetry_space_group_name_Hall '-P 2ybc'
_symmetry_space_group_name_H-M 'P 1 21/c 1'
_atom_sites_solution_hydrogens geom
_atom_sites_solution_primary direct
_atom_sites_solution_secondary difmap
_audit_creation_method SHELXL97
_cell_angle_alpha 90.00
_cell_angle_beta 118.673(9)
_cell_angle_gamma 90.00
_cell_formula_units_Z 4
_cell_length_a 7.6046(7)
_cell_length_b 24.2250(18)
_cell_length_c 7.9230(7)
_cell_measurement_reflns_used 6613
_cell_measurement_temperature 293(2)
_cell_measurement_theta_max 25.95
_cell_measurement_theta_min 2.5
_cell_volume 1280.6(2)
_computing_cell_refinement 'CELL in IPDS I Bedienungshandbuch (Stoe & Cie, 2004)'
_computing_data_collection 'EXPOSE in IPDS I Bedienungshandbuch (Stoe & Cie, 2004)'
_computing_data_reduction 'INTEGRATE in IPDS I Bedienungshandbuch (Stoe & Cie, 2004)'
_computing_molecular_graphics
;
PLATON (Spek, 2009) and Mercury (Macrae <i>et al.</i>, 2008)
;
_computing_publication_material
;
SHELXL97 (Sheldrick, 2008), PLATON (Spek, 2009) and publCIF
(Westrip, 2010)
;
_computing_structure_refinement 'SHELXL97 (Sheldrick, 2008)'
_computing_structure_solution 'SHELXS97 (Sheldrick, 2008)'
_diffrn_ambient_temperature 293(2)
_diffrn_measured_fraction_theta_full 0.992
_diffrn_measured_fraction_theta_max 0.992
_diffrn_measurement_device_type 'Stoe IPDS I'
_diffrn_measurement_method '\f rotation'
_diffrn_radiation_monochromator graphite
_diffrn_radiation_source 'fine-focus sealed tube'
_diffrn_radiation_type MoK\a
_diffrn_radiation_wavelength 0.71073
_diffrn_reflns_av_R_equivalents 0.0544
_diffrn_reflns_av_sigmaI/netI 0.0491
_diffrn_reflns_limit_h_max 9
_diffrn_reflns_limit_h_min -9
_diffrn_reflns_limit_k_max 29
_diffrn_reflns_limit_k_min -29
_diffrn_reflns_limit_l_max 9
_diffrn_reflns_limit_l_min -9
_diffrn_reflns_number 10103
_diffrn_reflns_theta_full 26.02
_diffrn_reflns_theta_max 26.02
_diffrn_reflns_theta_min 3.05
_diffrn_standards_decay_% 0
_diffrn_standards_number 0
_exptl_absorpt_coefficient_mu 3.209
_exptl_absorpt_correction_T_max 1.0000
_exptl_absorpt_correction_T_min 0.7831
_exptl_absorpt_correction_type multi-scan
_exptl_absorpt_process_details '(MULABS in PLATON; Spek, 2009)'
_exptl_crystal_colour colourless
_exptl_crystal_density_diffrn 1.655
_exptl_crystal_density_method 'not measured'
_exptl_crystal_description rod
_exptl_crystal_F_000 640
_exptl_crystal_size_max 0.42
_exptl_crystal_size_mid 0.27
_exptl_crystal_size_min 0.23
_refine_diff_density_max 0.445
_refine_diff_density_min -0.459
_refine_ls_extinction_method none
_refine_ls_goodness_of_fit_ref 0.942
_refine_ls_hydrogen_treatment mixed
_refine_ls_matrix_type full
_refine_ls_number_parameters 180
_refine_ls_number_reflns 2509
_refine_ls_number_restraints 2
_refine_ls_restrained_S_all 0.942
_refine_ls_R_factor_all 0.0653
_refine_ls_R_factor_gt 0.0344
_refine_ls_shift/su_max 0.000
_refine_ls_shift/su_mean 0.000
_refine_ls_structure_factor_coef Fsqd
_refine_ls_weighting_details 'calc w=1/[\s^2^(Fo^2^)+(0.0383P)^2^] where P=(Fo^2^+2Fc^2^)/3'
_refine_ls_weighting_scheme calc
_refine_ls_wR_factor_gt 0.0712
_refine_ls_wR_factor_ref 0.0783
_reflns_number_gt 1626
_reflns_number_total 2509
_reflns_threshold_expression I>2\s(I)
_cod_data_source_file yf3017.cif
_cod_data_source_block II
_cod_original_cell_volume 1280.60(19)
_cod_original_sg_symbol_H-M 'P 21/c'
_cod_database_code 2018692
_cod_database_fobs_code 2018692

loop_
_symmetry_equiv_pos_site_id
_symmetry_equiv_pos_as_xyz
1 x,y,z
2 -x,1/2+y,1/2-z
3 -x,-y,-z
4 x,1/2-y,1/2+z

loop_
_atom_site_aniso_label
_atom_site_aniso_U_11
_atom_site_aniso_U_22
_atom_site_aniso_U_33
_atom_site_aniso_U_12
_atom_site_aniso_U_13
_atom_site_aniso_U_23
Br1 0.0706(2) 0.0577(2) 0.0638(2) 0.0230(2) 0.0120(2) 0.0203(2)
O1 0.0452(11) 0.0426(10) 0.0282(10) 0.0005(9) 0.0049(9) -0.0044(9)
O2 0.0457(12) 0.0423(12) 0.0421(12) 0.0050(10) 0.0002(10) 0.0085(10)
N1 0.0429(13) 0.0398(13) 0.0261(12) 0.0103(11) 0.0090(11) 0.0022(11)
N2 0.0357(12) 0.0402(13) 0.0304(12) 0.0070(10) 0.0097(10) 0.0074(10)
C1 0.0323(15) 0.0346(13) 0.0284(14) 0.0009(11) 0.0098(12) 0.0013(11)
C2 0.0352(14) 0.0351(13) 0.0346(15) -0.0056(12) 0.0067(12) -0.0025(12)
C3 0.0457(16) 0.0308(14) 0.0493(18) -0.0006(12) 0.0143(14) 0.0064(13)
C4 0.0344(14) 0.0393(15) 0.0329(15) 0.0021(12) 0.0093(12) 0.0050(12)
C5 0.0367(15) 0.0378(15) 0.0347(15) 0.0018(12) 0.0053(13) -0.0022(12)
C6 0.0403(15) 0.0312(13) 0.0382(16) 0.0001(12) 0.0091(13) -0.0035(12)
C7 0.0328(14) 0.0354(14) 0.0326(15) -0.0016(11) 0.0126(12) 0.0015(12)
C8 0.0349(15) 0.0399(16) 0.0361(16) 0.0016(12) 0.0103(13) -0.0003(12)
C9 0.0353(14) 0.0364(13) 0.0356(15) 0.0030(12) 0.0129(12) 0.0065(12)
C10 0.0522(18) 0.0337(14) 0.0410(17) 0.0043(13) 0.0089(15) 0.0019(13)
C11 0.0523(18) 0.0459(17) 0.0375(17) 0.0010(14) 0.0062(14) -0.0002(14)
C12 0.0451(17) 0.0404(16) 0.0500(19) 0.0075(13) 0.0207(15) 0.0098(14)
C13 0.060(2) 0.0307(14) 0.057(2) 0.0046(14) 0.0162(17) 0.0049(14)
C14 0.0520(18) 0.0381(15) 0.0510(19) -0.0031(14) 0.0104(15) -0.0024(15)

loop_
_atom_site_type_symbol
_atom_site_label
_atom_site_fract_x
_atom_site_fract_y
_atom_site_fract_z
_atom_site_U_iso_or_equiv
_atom_site_thermal_displace_type
_atom_site_calc_flag
_atom_site_refinement_flags
_atom_site_occupancy
Br Br1 0.91542(6) 0.017980(10) 1.19850(5) 0.07240(10) Uani d . 1.000
O O1 0.1703(3) 0.31403(7) 0.5594(3) 0.0440(6) Uani d . 1.000
O O2 -0.5204(3) 0.38918(9) -0.2416(3) 0.0520(7) Uani d D 1.000
N N1 0.1521(3) 0.23619(10) 0.3944(3) 0.0394(7) Uani d D 1.000
N N2 0.2816(3) 0.20835(9) 0.5592(3) 0.0380(7) Uani d . 1.000
C C1 -0.0515(4) 0.31330(10) 0.2231(4) 0.0338(8) Uani d . 1.000
C C2 -0.0637(4) 0.37043(11) 0.2042(4) 0.0391(8) Uani d . 1.000
C C3 -0.2154(4) 0.39459(11) 0.0444(4) 0.0455(9) Uani d . 1.000
C C4 -0.3638(4) 0.36263(11) -0.0976(4) 0.0384(8) Uani d . 1.000
C C5 -0.3507(4) 0.30585(11) -0.0841(4) 0.0413(9) Uani d . 1.000
C C6 -0.1950(4) 0.28173(11) 0.0758(4) 0.0406(8) Uani d . 1.000
C C7 0.1012(4) 0.28873(11) 0.4048(4) 0.0349(8) Uani d . 1.000
C C8 0.2956(4) 0.15655(11) 0.5400(4) 0.0398(9) Uani d . 1.000
C C9 0.4356(4) 0.12286(11) 0.7001(4) 0.0375(8) Uani d . 1.000
C C10 0.5727(4) 0.14700(12) 0.8713(4) 0.0479(9) Uani d . 1.000
C C11 0.7139(5) 0.11593(12) 1.0172(4) 0.0516(10) Uani d . 1.000
C C12 0.7165(4) 0.05989(11) 0.9937(4) 0.0461(10) Uani d . 1.000
C C13 0.5815(5) 0.03438(12) 0.8286(4) 0.0542(11) Uani d . 1.000
C C14 0.4415(5) 0.06631(12) 0.6821(5) 0.0530(10) Uani d . 1.000
H H1N 0.123(4) 0.2219(11) 0.288(3) 0.043(9) Uiso d D 1.000
H H2 0.03210 0.39240 0.30080 0.0470 Uiso c R 1.000
H H2O -0.595(4) 0.3659(10) -0.308(4) 0.049(10) Uiso d D 1.000
H H3 -0.21900 0.43280 0.03100 0.0550 Uiso c R 1.000
H H5 -0.44580 0.28400 -0.18180 0.0500 Uiso c R 1.000
H H6 -0.18650 0.24340 0.08460 0.0490 Uiso c R 1.000
H H8 0.21470 0.14000 0.42160 0.0480 Uiso c R 1.000
H H10 0.56860 0.18490 0.88730 0.0570 Uiso c R 1.000
H H11 0.80710 0.13260 1.13100 0.0620 Uiso c R 1.000
H H13 0.58400 -0.00370 0.81530 0.0650 Uiso c R 1.000
H H14 0.34880 0.04940 0.56850 0.0640 Uiso c R 1.000

loop_
_atom_type_symbol
_atom_type_description
_atom_type_scat_dispersion_real
_atom_type_scat_dispersion_imag
_atom_type_scat_source
C C 0.0033 0.0016 'International Tables Vol C Tables 4.2.6.8 and 6.1.1.4'
H H 0.0000 0.0000 'International Tables Vol C Tables 4.2.6.8 and 6.1.1.4'
Br Br -0.2901 2.4595 'International Tables Vol C Tables 4.2.6.8 and 6.1.1.4'
N N 0.0061 0.0033 'International Tables Vol C Tables 4.2.6.8 and 6.1.1.4'
O O 0.0106 0.0060 'International Tables Vol C Tables 4.2.6.8 and 6.1.1.4'

loop_
_geom_angle_atom_site_label_1
_geom_angle_atom_site_label_2
_geom_angle_atom_site_label_3
_geom_angle
_geom_angle_publ_flag
C4 O2 H2O 106(2) no
N2 N1 C7 120.1(2) no
N1 N2 C8 115.6(2) no
N2 N1 H1N 118.4(19) no
C7 N1 H1N 120.6(18) no
C2 C1 C6 118.3(3) no
C2 C1 C7 119.2(2) no
C6 C1 C7 122.3(2) no
C1 C2 C3 120.5(3) no
C2 C3 C4 120.6(3) no
O2 C4 C3 117.6(2) no
O2 C4 C5 122.8(3) no
C3 C4 C5 119.6(3) no
C4 C5 C6 119.4(3) no
C1 C6 C5 121.4(2) no
N1 C7 C1 116.0(2) no
O1 C7 C1 121.9(2) no
O1 C7 N1 122.1(3) no
N2 C8 C9 121.1(3) no
C8 C9 C10 120.7(2) no
C8 C9 C14 120.9(3) no
C10 C9 C14 118.3(3) no
C9 C10 C11 120.9(3) no
C10 C11 C12 119.2(3) no
Br1 C12 C13 120.2(2) no
Br1 C12 C11 118.1(2) no
C11 C12 C13 121.7(3) no
C12 C13 C14 118.4(3) no
C9 C14 C13 121.4(3) no
C1 C2 H2 120.00 no
C3 C2 H2 120.00 no
C2 C3 H3 120.00 no
C4 C3 H3 120.00 no
C4 C5 H5 120.00 no
C6 C5 H5 120.00 no
C1 C6 H6 119.00 no
C5 C6 H6 119.00 no
N2 C8 H8 119.00 no
C9 C8 H8 119.00 no
C9 C10 H10 120.00 no
C11 C10 H10 120.00 no
C10 C11 H11 120.00 no
C12 C11 H11 120.00 no
C12 C13 H13 121.00 no
C14 C13 H13 121.00 no
C9 C14 H14 119.00 no
C13 C14 H14 119.00 no

loop_
_geom_bond_atom_site_label_1
_geom_bond_atom_site_label_2
_geom_bond_distance
_geom_bond_publ_flag
Br1 C12 1.897(3) no
O1 C7 1.239(3) no
O2 C4 1.353(4) no
O2 H2O 0.79(3) no
N1 N2 1.377(3) no
N1 C7 1.344(4) no
N2 C8 1.275(3) no
N1 H1N 0.84(2) no
C1 C7 1.473(4) no
C1 C6 1.384(4) no
C1 C2 1.390(4) no
C2 C3 1.369(4) no
C3 C4 1.386(4) no
C4 C5 1.380(4) no
C5 C6 1.382(4) no
C8 C9 1.454(4) no
C9 C14 1.380(4) no
C9 C10 1.383(4) no
C10 C11 1.366(4) no
C11 C12 1.372(4) no
C12 C13 1.363(4) no
C13 C14 1.376(5) no
C2 H2 0.9300 no
C3 H3 0.9300 no
C5 H5 0.9300 no
C6 H6 0.9300 no
C8 H8 0.9300 no
C10 H10 0.9300 no
C11 H11 0.9300 no
C13 H13 0.9300 no
C14 H14 0.9300 no

loop_
_geom_hbond_atom_site_label_D
_geom_hbond_atom_site_label_H
_geom_hbond_atom_site_label_A
_geom_hbond_site_symmetry_A
_geom_hbond_distance_DH
_geom_hbond_distance_HA
_geom_hbond_distance_DA
_geom_hbond_angle_DHA
_geom_hbond_publ_flag
N1 H1N O1 4_554 0.84(2) 2.19(3) 2.983(3) 158(3) yes
O2 H2O O1 1_454 0.79(3) 2.02(3) 2.788(3) 164(3) yes

loop_
_geom_torsion_atom_site_label_1
_geom_torsion_atom_site_label_2
_geom_torsion_atom_site_label_3
_geom_torsion_atom_site_label_4
_geom_torsion
_geom_torsion_publ_flag
C7 N1 N2 C8 169.0(3) no
N2 N1 C7 O1 1.4(5) no
N2 N1 C7 C1 -174.9(3) no
N1 N2 C8 C9 176.4(3) no
C6 C1 C2 C3 0.7(5) no
C7 C1 C2 C3 -173.9(3) no
C2 C1 C6 C5 -1.9(5) no
C7 C1 C6 C5 172.5(3) no
C2 C1 C7 O1 25.6(5) no
C2 C1 C7 N1 -158.2(3) no
C6 C1 C7 O1 -148.8(3) no
C6 C1 C7 N1 27.5(5) no
C1 C2 C3 C4 2.6(5) no
C2 C3 C4 O2 173.2(3) no
C2 C3 C4 C5 -4.6(5) no
O2 C4 C5 C6 -174.4(3) no
C3 C4 C5 C6 3.2(5) no
C4 C5 C6 C1 0.0(5) no
N2 C8 C9 C10 -7.2(5) no
N2 C8 C9 C14 175.9(3) no
C8 C9 C10 C11 -175.3(3) no
C14 C9 C10 C11 1.7(5) no
C8 C9 C14 C13 176.0(4) no
C10 C9 C14 C13 -1.0(6) no
C9 C10 C11 C12 -1.2(5) no
C10 C11 C12 Br1 179.7(3) no
C10 C11 C12 C13 -0.1(6) no
Br1 C12 C13 C14 -179.0(3) no
C11 C12 C13 C14 0.8(6) no
C12 C13 C14 C9 -0.2(6) no

loop_
_cod_related_entry_id
_cod_related_entry_database
_cod_related_entry_code
1 ChemSpider 4680747
